data_7702195
loop_
_publ_author_name
'Karabulut, Fabrice N. H.'
'Feltham, Humphrey L. C.'
'Brooker, Sally'

_publ_section_title
;
 Substituents drive ligand rearrangements, giving dinuclear rather than
 mononuclear complexes, and tune Co<sup>II/III</sup> redox potential.
;
_journal_issue 34
_journal_name_full 'Dalton transactions (Cambridge, England : 2003)'
_journal_page_first 11749
_journal_page_last 11759
_journal_paper_doi 10.1039/c8dt01502c
_journal_volume 47
_journal_year 2018
_chemical_formula_sum 'C32 H32 B4 Br4 Co2 F12 N8 O4'
_chemical_formula_weight 1301.39
_chemical_name_common 'Dinuclear cobalt(II) complex of rearranged ligand'
_space_group_crystal_system monoclinic
_space_group_IT_number 15
_space_group_name_Hall '-I 2yc'
_space_group_name_H-M_alt 'I 1 2/c 1'
_atom_sites_solution_hydrogens geom
_audit_creation_method SHELXL-2014/7
_audit_update_record
;
2018-04-16 deposited with the CCDC.
2018-05-16 downloaded from the CCDC.
;
_cell_angle_alpha 90
_cell_angle_beta 111.213(2)
_cell_angle_gamma 90
_cell_formula_units_Z 4
_cell_length_a 15.3342(3)
_cell_length_b 17.0365(3)
_cell_length_c 20.3884(4)
_cell_measurement_reflns_used 22119
_cell_measurement_temperature 100(2)
_cell_measurement_theta_max 74.699
_cell_measurement_theta_min 4.017
_cell_volume 4965.39(18)
_computing_structure_refinement 'SHELXL-2014/7 (Sheldrick, 2014)'
_diffrn_ambient_temperature 100(2)
_diffrn_measured_fraction_theta_full 1.000
_diffrn_measured_fraction_theta_max 0.992
_diffrn_measurement_device_type 'Agilent Supernova'
_diffrn_radiation_type CuK\a
_diffrn_radiation_wavelength 1.5418
_diffrn_reflns_av_R_equivalents 0.0820
_diffrn_reflns_av_unetI/netI 0.0310
_diffrn_reflns_Laue_measured_fraction_full 1.000
_diffrn_reflns_Laue_measured_fraction_max 0.992
_diffrn_reflns_limit_h_max 19
_diffrn_reflns_limit_h_min -19
_diffrn_reflns_limit_k_max 21
_diffrn_reflns_limit_k_min -21
_diffrn_reflns_limit_l_max 21
_diffrn_reflns_limit_l_min -25
_diffrn_reflns_number 46389
_diffrn_reflns_point_group_measured_fraction_full 1.000
_diffrn_reflns_point_group_measured_fraction_max 0.992
_diffrn_reflns_theta_full 67.680
_diffrn_reflns_theta_max 74.952
_diffrn_reflns_theta_min 3.484
_exptl_absorpt_coefficient_mu 9.799
_exptl_absorpt_correction_T_max 1.00000
_exptl_absorpt_correction_T_min 0.19241
_exptl_absorpt_correction_type multi-scan
_exptl_absorpt_process_details
;
CrysAlisPro 1.171.38.46 (Rigaku Oxford Diffraction, 2015)
Empirical absorption correction using spherical harmonics,
 implemented in SCALE3 ABSPACK scaling algorithm.
;
_exptl_crystal_colour red
_exptl_crystal_density_diffrn 1.741
_exptl_crystal_description needle
_exptl_crystal_F_000 2536
_exptl_crystal_preparation 'ligand rearrangment involving BF4 and MeOH'
_exptl_crystal_recrystallization_method
'Re-crystallisation from solvent: MeOH solution by vapour diffusion of diethylether'
_exptl_crystal_size_max 0.567
_exptl_crystal_size_mid 0.215
_exptl_crystal_size_min 0.100
_refine_diff_density_max 1.702
_refine_diff_density_min -1.297
_refine_diff_density_rms 0.151
_refine_ls_extinction_method none
_refine_ls_goodness_of_fit_ref 1.135
_refine_ls_hydrogen_treatment constr
_refine_ls_matrix_type full
_refine_ls_number_parameters 298
_refine_ls_number_reflns 5076
_refine_ls_number_restraints 18
_refine_ls_restrained_S_all 1.140
_refine_ls_R_factor_all 0.0738
_refine_ls_R_factor_gt 0.0728
_refine_ls_shift/su_max 0.000
_refine_ls_shift/su_mean 0.000
_refine_ls_structure_factor_coef Fsqd
_refine_ls_weighting_details 'w=1/[\s^2^(Fo^2^)+(0.0757P)^2^+77.5906P] where P=(Fo^2^+2Fc^2^)/3'
_refine_ls_weighting_scheme calc
_refine_ls_wR_factor_gt 0.1927
_refine_ls_wR_factor_ref 0.1933
_reflns_Friedel_coverage 0.000
_reflns_number_gt 4943
_reflns_number_total 5076
_reflns_threshold_expression 'I > 2\s(I)'
_cod_data_source_file c8dt01502c2.cif
_cod_data_source_block FHN304
_cod_depositor_comments
;
The following automatic conversions were performed:

data item '_space_group_crystal_system' value 'Monoclinic' was
changed to 'monoclinic' in accordance with the
/home/saulius/struct/COD-crude-data/automatic-downloads/DataCite-retrospective/RSC/depositions/lib/dictionaries/cif_core.dic
dictionary named 'cif_core.dic' version 2.4.2 last updated on
2011-04-26.

Automatic conversion script
Id: cif_fix_values 6909 2019-04-08 15:41:33Z antanas 
;
_cod_original_cell_volume 4965.40(18)
_cod_original_sg_symbol_H-M 'I 2/c'
_cod_database_code 7702195
_shelx_shelxl_version_number 2014/7
_shelx_space_group_comment
;
The symmetry employed for this shelxl refinement is uniquely defined
by the following loop, which should always be used as a source of
symmetry information in preference to the above space-group names.
They are only intended as comments.
;

loop_
_space_group_symop_operation_xyz
'x, y, z'
'x, -y, z+1/2'
'x+1/2, y+1/2, z+1/2'
'x+1/2, -y+1/2, z+1'
'-x, -y, -z'
'-x, y, -z-1/2'
'-x+1/2, -y+1/2, -z+1/2'
'-x+1/2, y+1/2, -z'

loop_
_atom_site_label
_atom_site_type_symbol
_atom_site_fract_x
_atom_site_fract_y
_atom_site_fract_z
_atom_site_U_iso_or_equiv
_atom_site_adp_type
_atom_site_occupancy
_atom_site_site_symmetry_order
_atom_site_calc_flag
_atom_site_refinement_flags_posn
_atom_site_refinement_flags_adp
F11 F 0.1806(3) 0.6777(3) 0.7099(2) 0.0462(11) Uani 1 1 d . .
F12 F 0.2069(5) 0.6439(3) 0.6119(3) 0.0735(17) Uani 1 1 d . .
F13 F 0.2210(5) 0.5521(3) 0.6918(4) 0.0850(19) Uani 1 1 d . .
F14 F 0.3261(3) 0.6479(4) 0.7156(3) 0.0759(19) Uani 1 1 d . .
B1 B 0.2326(6) 0.6298(5) 0.6826(4) 0.0347(16) Uani 1 1 d . .
Br1 Br 0.14607(5) 0.50018(5) 0.51865(4) 0.0443(2) Uani 1 1 d . .
Br2 Br 0.64823(5) 0.76695(4) 0.47452(4) 0.0406(2) Uani 1 1 d . .
Co1 Co 0.36072(7) 0.44485(6) 0.48671(5) 0.0274(3) Uani 1 1 d . .
O1 O 0.5069(3) 0.4105(3) 0.5124(2) 0.0320(9) Uani 1 1 d . .
N1 N 0.2098(3) 0.4047(3) 0.4368(3) 0.0296(11) Uani 1 1 d . .
N2 N 0.3577(4) 0.3710(3) 0.4068(3) 0.0332(12) Uani 1 1 d . .
N3 N 0.6224(3) 0.4652(3) 0.4394(3) 0.0293(11) Uani 1 1 d . .
N4 N 0.6356(3) 0.6183(3) 0.4168(3) 0.0307(11) Uani 1 1 d . .
C1 C 0.1338(4) 0.4229(4) 0.4496(4) 0.0335(14) Uani 1 1 d . .
C2 C 0.0457(4) 0.3904(4) 0.4139(4) 0.0373(15) Uani 1 1 d . .
H2 H -0.0056 0.4046 0.4254 0.045 Uiso 1 1 calc R U
C3 C 0.0368(5) 0.3370(4) 0.3615(4) 0.0400(16) Uani 1 1 d . .
H3 H -0.0208 0.3140 0.3368 0.048 Uiso 1 1 calc R U
C4 C 0.1146(5) 0.3179(4) 0.3460(3) 0.0336(14) Uani 1 1 d . .
H4 H 0.1101 0.2823 0.3104 0.040 Uiso 1 1 calc R U
C5 C 0.1992(4) 0.3524(4) 0.3839(3) 0.0307(13) Uani 1 1 d . .
C6 C 0.2839(4) 0.3367(4) 0.3686(3) 0.0304(13) Uani 1 1 d . .
H6 H 0.2832 0.3031 0.3325 0.036 Uiso 1 1 calc R U
C7 C 0.4443(4) 0.3673(4) 0.3925(4) 0.0343(14) Uani 1 1 d . .
H7A H 0.4511 0.4143 0.3679 0.041 Uiso 1 1 calc R U
H7B H 0.4431 0.3222 0.3631 0.041 Uiso 1 1 calc R U
C8 C 0.5265(4) 0.3602(4) 0.4633(3) 0.0304(13) Uani 1 1 d . .
H8 H 0.5303 0.3059 0.4799 0.036 Uiso 1 1 calc R U
C9 C 0.6178(4) 0.3815(4) 0.4545(4) 0.0317(13) Uani 1 1 d . .
H9A H 0.6696 0.3682 0.4972 0.038 Uiso 1 1 calc R U
H9B H 0.6241 0.3508 0.4164 0.038 Uiso 1 1 calc R U
C10 C 0.6221(4) 0.4854(4) 0.3793(4) 0.0349(14) Uani 1 1 d . .
H10 H 0.6183 0.4475 0.3455 0.042 Uiso 1 1 calc R U
C11 C 0.6277(5) 0.5686(5) 0.3635(4) 0.0381(15) Uani 1 1 d . .
C12 C 0.6228(7) 0.5923(6) 0.2982(4) 0.053(2) Uani 1 1 d . .
H12 H 0.6200 0.5555 0.2638 0.064 Uiso 1 1 calc R U
C13 C 0.6219(7) 0.6721(6) 0.2837(4) 0.063(2) Uani 1 1 d . .
H13 H 0.6173 0.6898 0.2395 0.075 Uiso 1 1 calc R U
C14 C 0.6278(7) 0.7233(5) 0.3358(5) 0.056(2) Uani 1 1 d . .
H14 H 0.6265 0.7771 0.3276 0.067 Uiso 1 1 calc R U
C15 C 0.6359(5) 0.6949(4) 0.4017(4) 0.0384(15) Uani 1 1 d . .
O20 O 0.3446(4) 0.5337(4) 0.4152(3) 0.0566(14) Uani 1 1 d . U
F21 F 0.4499(5) 0.5653(5) 0.3655(4) 0.089(2) Uani 1 1 d . .
F22 F 0.3806(6) 0.6710(5) 0.3942(4) 0.101(2) Uani 1 1 d . .
C20 C 0.2560(9) 0.5501(8) 0.3481(7) 0.090(3) Uani 1 1 d . U
H20A H 0.2081 0.5126 0.3455 0.136 Uiso 1 1 calc R U
H20B H 0.2334 0.6021 0.3507 0.136 Uiso 1 1 calc R U
H20C H 0.2721 0.5456 0.3069 0.136 Uiso 1 1 calc R U
B2 B 0.4138(9) 0.5924(8) 0.4156(6) 0.067(2) Uani 1 1 d . U

loop_
_atom_site_aniso_label
_atom_site_aniso_U_11
_atom_site_aniso_U_22
_atom_site_aniso_U_33
_atom_site_aniso_U_23
_atom_site_aniso_U_13
_atom_site_aniso_U_12
F11 0.0267(19) 0.075(3) 0.036(2) -0.017(2) 0.0109(16) -0.0010(19)
F12 0.114(5) 0.069(3) 0.038(3) 0.002(2) 0.029(3) 0.033(3)
F13 0.107(5) 0.056(3) 0.107(5) 0.019(3) 0.055(4) -0.004(3)
F14 0.034(2) 0.102(4) 0.093(4) -0.056(4) 0.025(3) -0.005(3)
B1 0.034(4) 0.037(4) 0.033(4) -0.005(3) 0.012(3) -0.002(3)
Br1 0.0245(3) 0.0567(5) 0.0532(5) -0.0180(4) 0.0159(3) 0.0008(3)
Br2 0.0372(4) 0.0343(4) 0.0481(4) -0.0022(3) 0.0128(3) -0.0051(3)
Co1 0.0189(5) 0.0367(6) 0.0261(5) -0.0061(4) 0.0076(4) -0.0027(4)
O1 0.034(2) 0.034(2) 0.032(2) -0.0075(18) 0.0161(19) -0.0023(18)
N1 0.019(2) 0.038(3) 0.028(3) -0.002(2) 0.004(2) -0.002(2)
N2 0.022(2) 0.040(3) 0.039(3) -0.012(2) 0.012(2) -0.002(2)
N3 0.019(2) 0.037(3) 0.032(3) -0.005(2) 0.009(2) -0.001(2)
N4 0.020(2) 0.038(3) 0.031(3) 0.001(2) 0.005(2) -0.003(2)
C1 0.024(3) 0.038(3) 0.037(3) 0.000(3) 0.010(3) 0.000(3)
C2 0.022(3) 0.045(4) 0.044(4) -0.004(3) 0.010(3) -0.002(3)
C3 0.023(3) 0.047(4) 0.045(4) 0.002(3) 0.006(3) -0.007(3)
C4 0.032(3) 0.034(3) 0.030(3) -0.002(3) 0.006(3) -0.006(3)
C5 0.022(3) 0.035(3) 0.033(3) 0.001(3) 0.007(2) -0.003(2)
C6 0.031(3) 0.033(3) 0.028(3) -0.002(2) 0.011(2) -0.001(2)
C7 0.025(3) 0.041(3) 0.040(4) -0.017(3) 0.015(3) -0.005(3)
C8 0.024(3) 0.030(3) 0.037(3) -0.004(3) 0.011(3) 0.002(2)
C9 0.021(3) 0.031(3) 0.041(3) -0.009(3) 0.009(3) 0.001(2)
C10 0.024(3) 0.047(4) 0.034(3) -0.007(3) 0.011(3) 0.001(3)
C11 0.029(3) 0.052(4) 0.031(3) -0.009(3) 0.008(3) -0.004(3)
C12 0.065(5) 0.064(5) 0.032(4) -0.004(4) 0.019(4) -0.010(4)
C13 0.081(7) 0.076(6) 0.028(4) 0.010(4) 0.018(4) -0.011(5)
C14 0.063(5) 0.050(5) 0.047(5) 0.017(4) 0.012(4) -0.001(4)
C15 0.029(3) 0.040(4) 0.044(4) 0.006(3) 0.009(3) -0.001(3)
O20 0.060(3) 0.075(3) 0.031(2) -0.005(2) 0.011(2) -0.032(3)
F21 0.082(4) 0.119(6) 0.068(4) -0.008(4) 0.027(3) -0.013(4)
F22 0.096(5) 0.097(5) 0.087(5) 0.007(4) 0.004(4) 0.007(4)
C20 0.078(6) 0.105(7) 0.073(6) -0.007(6) 0.009(5) -0.012(6)
B2 0.066(5) 0.080(5) 0.049(4) -0.010(4) 0.014(4) -0.012(4)

loop_
_atom_type_symbol
_atom_type_description
_atom_type_scat_dispersion_real
_atom_type_scat_dispersion_imag
_atom_type_scat_source
C C 0.0181 0.0091 'International Tables Vol C Tables 4.2.6.8 and 6.1.1.4'
H H 0.0000 0.0000 'International Tables Vol C Tables 4.2.6.8 and 6.1.1.4'
N N 0.0311 0.0180 'International Tables Vol C Tables 4.2.6.8 and 6.1.1.4'
O O 0.0492 0.0322 'International Tables Vol C Tables 4.2.6.8 and 6.1.1.4'
Br Br -0.6763 1.2805 'International Tables Vol C Tables 4.2.6.8 and 6.1.1.4'
Co Co -2.3653 3.6143 'International Tables Vol C Tables 4.2.6.8 and 6.1.1.4'
F F 0.0727 0.0534 'International Tables Vol C Tables 4.2.6.8 and 6.1.1.4'
B B 0.0090 0.0039 'International Tables Vol C Tables 4.2.6.8 and 6.1.1.4'

loop_
_geom_angle_atom_site_label_1
_geom_angle_atom_site_label_2
_geom_angle_atom_site_label_3
_geom_angle
_geom_angle_site_symmetry_1
_geom_angle_site_symmetry_3
F13 B1 F12 108.3(7) . .
F13 B1 F14 108.4(7) . .
F12 B1 F14 109.0(7) . .
F13 B1 F11 113.3(7) . .
F12 B1 F11 109.3(6) . .
F14 B1 F11 108.5(6) . .
N2 Co1 O20 85.7(2) . .
N2 Co1 N3 169.2(2) . 5_666
O20 Co1 N3 85.6(2) . 5_666
N2 Co1 O1 75.63(19) . .
O20 Co1 O1 102.5(2) . .
N3 Co1 O1 100.03(18) 5_666 .
N2 Co1 N4 113.2(2) . 5_666
O20 Co1 N4 160.4(2) . 5_666
N3 Co1 N4 76.2(2) 5_666 5_666
O1 Co1 N4 87.89(18) . 5_666
N2 Co1 N1 74.5(2) . .
O20 Co1 N1 93.6(2) . .
N3 Co1 N1 112.5(2) 5_666 .
O1 Co1 N1 144.66(19) . .
N4 Co1 N1 86.91(19) 5_666 .
C8 O1 B2 110.9(6) . 5_666
C8 O1 Co1 116.7(4) . .
B2 O1 Co1 128.9(6) 5_666 .
C1 N1 C5 116.7(5) . .
C1 N1 Co1 132.0(4) . .
C5 N1 Co1 111.3(4) . .
C6 N2 C7 122.3(5) . .
C6 N2 Co1 122.2(4) . .
C7 N2 Co1 115.2(4) . .
C10 N3 C9 118.9(6) . .
C10 N3 Co1 116.8(5) . 5_666
C9 N3 Co1 124.2(4) . 5_666
C15 N4 C11 115.6(6) . .
C15 N4 Co1 132.2(5) . 5_666
C11 N4 Co1 112.1(5) . 5_666
N1 C1 C2 124.1(6) . .
N1 C1 Br1 117.1(5) . .
C2 C1 Br1 118.8(5) . .
C3 C2 C1 118.2(6) . .
C2 C3 C4 119.0(6) . .
C5 C4 C3 119.2(6) . .
N1 C5 C4 122.8(6) . .
N1 C5 C6 115.2(5) . .
C4 C5 C6 121.9(6) . .
N2 C6 C5 116.8(6) . .
N2 C7 C8 108.2(5) . .
O1 C8 C9 112.1(5) . .
O1 C8 C7 107.6(5) . .
C9 C8 C7 110.4(5) . .
N3 C9 C8 111.9(5) . .
N3 C10 C11 119.7(6) . .
N4 C11 C12 123.9(7) . .
N4 C11 C10 115.2(6) . .
C12 C11 C10 120.9(7) . .
C11 C12 C13 119.2(8) . .
C14 C13 C12 118.2(8) . .
C13 C14 C15 119.5(8) . .
N4 C15 C14 123.6(7) . .
N4 C15 Br2 117.5(5) . .
C14 C15 Br2 119.0(6) . .
B2 O20 C20 106.4(8) . .
B2 O20 Co1 127.0(6) . .
C20 O20 Co1 126.5(6) . .
F21 B2 F22 105.9(10) . .
F21 B2 O20 104.4(9) . .
F22 B2 O20 117.3(10) . .
F21 B2 O1 107.5(9) . 5_666
F22 B2 O1 112.9(9) . 5_666
O20 B2 O1 108.0(9) . 5_666

loop_
_geom_bond_atom_site_label_1
_geom_bond_atom_site_label_2
_geom_bond_distance
_geom_bond_site_symmetry_2
F11 B1 1.390(9) .
F12 B1 1.372(9) .
F13 B1 1.357(10) .
F14 B1 1.380(9) .
Br1 C1 1.887(7) .
Br2 C15 1.882(8) .
Co1 N2 2.046(5) .
Co1 O20 2.054(6) .
Co1 N3 2.099(5) 5_666
Co1 O1 2.189(5) .
Co1 N4 2.225(5) 5_666
Co1 N1 2.270(5) .
O1 C8 1.430(7) .
O1 B2 1.531(12) 5_666
N1 C1 1.320(8) .
N1 C5 1.362(8) .
N2 C6 1.262(8) .
N2 C7 1.459(8) .
N3 C10 1.271(9) .
N3 C9 1.466(8) .
N3 Co1 2.099(5) 5_666
N4 C15 1.343(9) .
N4 C11 1.347(9) .
N4 Co1 2.225(5) 5_666
C1 C2 1.397(9) .
C2 C3 1.372(10) .
C3 C4 1.380(10) .
C4 C5 1.378(9) .
C5 C6 1.466(9) .
C7 C8 1.539(9) .
C8 C9 1.518(9) .
C10 C11 1.463(11) .
C11 C12 1.367(11) .
C12 C13 1.390(14) .
C13 C14 1.351(14) .
C14 C15 1.392(11) .
O20 B2 1.456(14) .
O20 C20 1.566(13) .
F21 B2 1.404(14) .
F22 B2 1.444(15) .
B2 O1 1.531(12) 5_666

loop_
_geom_torsion_atom_site_label_1
_geom_torsion_atom_site_label_2
_geom_torsion_atom_site_label_3
_geom_torsion_atom_site_label_4
_geom_torsion
_geom_torsion_site_symmetry_1
_geom_torsion_site_symmetry_4
C5 N1 C1 C2 2.0(10) . .
Co1 N1 C1 C2 -178.4(5) . .
C5 N1 C1 Br1 -176.1(5) . .
Co1 N1 C1 Br1 3.4(8) . .
N1 C1 C2 C3 -1.1(11) . .
Br1 C1 C2 C3 177.0(5) . .
C1 C2 C3 C4 -0.3(11) . .
C2 C3 C4 C5 0.6(10) . .
C1 N1 C5 C4 -1.6(9) . .
Co1 N1 C5 C4 178.7(5) . .
C1 N1 C5 C6 176.8(6) . .
Co1 N1 C5 C6 -2.9(7) . .
C3 C4 C5 N1 0.4(10) . .
C3 C4 C5 C6 -178.0(6) . .
C7 N2 C6 C5 -173.3(6) . .
Co1 N2 C6 C5 0.2(8) . .
N1 C5 C6 N2 1.9(9) . .
C4 C5 C6 N2 -179.6(6) . .
C6 N2 C7 C8 -140.9(6) . .
Co1 N2 C7 C8 45.1(7) . .
B2 O1 C8 C9 -57.8(8) 5_666 .
Co1 O1 C8 C9 141.4(4) . .
B2 O1 C8 C7 -179.4(7) 5_666 .
Co1 O1 C8 C7 19.9(6) . .
N2 C7 C8 O1 -39.7(7) . .
N2 C7 C8 C9 -162.3(5) . .
C10 N3 C9 C8 -112.9(6) . .
Co1 N3 C9 C8 71.7(6) 5_666 .
O1 C8 C9 N3 -51.3(7) . .
C7 C8 C9 N3 68.6(7) . .
C9 N3 C10 C11 -179.3(5) . .
Co1 N3 C10 C11 -3.5(8) 5_666 .
C15 N4 C11 C12 1.9(10) . .
Co1 N4 C11 C12 179.2(6) 5_666 .
C15 N4 C11 C10 -176.6(6) . .
Co1 N4 C11 C10 0.7(7) 5_666 .
N3 C10 C11 N4 1.8(9) . .
N3 C10 C11 C12 -176.7(7) . .
N4 C11 C12 C13 -2.8(13) . .
C10 C11 C12 C13 175.6(8) . .
C11 C12 C13 C14 1.3(15) . .
C12 C13 C14 C15 0.9(15) . .
C11 N4 C15 C14 0.5(10) . .
Co1 N4 C15 C14 -176.1(6) 5_666 .
C11 N4 C15 Br2 -179.3(5) . .
Co1 N4 C15 Br2 4.1(8) 5_666 .
C13 C14 C15 N4 -1.8(13) . .
C13 C14 C15 Br2 177.9(7) . .
C20 O20 B2 F21 -77.5(11) . .
Co1 O20 B2 F21 100.9(8) . .
C20 O20 B2 F22 39.3(12) . .
Co1 O20 B2 F22 -142.2(7) . .
C20 O20 B2 O1 168.3(8) . 5_666
Co1 O20 B2 O1 -13.3(12) . 5_666
